data_2019615
loop_
_publ_author_name
'Harriss, Bethany I.'
'Wilson, Claire'
'Radosavljevic Evans, Ivana'

_publ_section_title
;
 Niclosamide methanol solvate and niclosamide hydrate: structure, solvent
 inclusion mode and implications for properties
;
_journal_coeditor_code FA3349
_journal_issue 8
_journal_name_full 'Acta Crystallographica Section C'
_journal_page_first
;
;
_journal_paper_doi 10.1107/S2053229614015496
_journal_volume 70
_journal_year 2014
_chemical_formula_iupac 'C13 H8 Cl2 N2 O4 , C H4 O'
_chemical_formula_moiety 'C13 H8 Cl2 N2 O4, C H4 O'
_chemical_formula_sum 'C14 H12 Cl2 N2 O5'
_chemical_formula_weight 359.16
_chemical_name_systematic
;
5-Chloro-<i>N</i>-(2-chloro-4-nitrophenyl)-2-hydroxybenzenecarboxamide
;
_space_group_IT_number 19
_symmetry_cell_setting orthorhombic
_symmetry_space_group_name_Hall 'P 2ac 2ab'
_symmetry_space_group_name_H-M 'P 21 21 21'
_atom_sites_solution_hydrogens difmap
_atom_sites_solution_primary direct
_cell_angle_alpha 90
_cell_angle_beta 90
_cell_angle_gamma 90
_cell_formula_units_Z 4
_cell_length_a 3.740(8)
_cell_length_b 17.42(4)
_cell_length_c 22.18(5)
_cell_measurement_reflns_used 3630
_cell_measurement_temperature 100
_cell_measurement_theta_max 26.6
_cell_measurement_theta_min 1.1
_cell_volume 1445(6)
_computing_cell_refinement 'CrystalClear-SM Expert 3.1 b20 (Rigaku, 2012)'
_computing_data_collection ' '
_computing_data_reduction 'CrystalClear-SM Expert 3.1 b20 (Rigaku, 2012)'
_computing_molecular_graphics 'Mercury (Macrae <i>et al.</i>, 2008)'
_computing_publication_material ' '
_computing_structure_refinement 'CRYSTALS (Betteridge <i>et al.</i>, 2003)'
_computing_structure_solution 'SIR92 (Altomare <i>et al.</i>, 1994)'
_diffrn_ambient_temperature 100(2)
_diffrn_detector_area_resol_mean 28.5714
_diffrn_measured_fraction_theta_full 0.991
_diffrn_measured_fraction_theta_max 0.986
_diffrn_measurement_device 'four-circle \k goniometer'
_diffrn_measurement_device_type CrystalLogic
_diffrn_measurement_method 'profile data from \w scans'
_diffrn_radiation_monochromator 'double crystal silicon'
_diffrn_radiation_wavelength 0.68890
_diffrn_reflns_av_R_equivalents 0.070
_diffrn_reflns_limit_h_max 4
_diffrn_reflns_limit_h_min -4
_diffrn_reflns_limit_k_max 16
_diffrn_reflns_limit_k_min -22
_diffrn_reflns_limit_l_max 28
_diffrn_reflns_limit_l_min -24
_diffrn_reflns_number 7663
_diffrn_reflns_theta_full 25.063
_diffrn_reflns_theta_max 26.663
_diffrn_reflns_theta_min 1.441
_exptl_absorpt_coefficient_mu 0.433
_exptl_absorpt_correction_T_max 1.000
_exptl_absorpt_correction_T_min 0.551
_exptl_absorpt_correction_type multi-scan
_exptl_crystal_colour yellow
_exptl_crystal_density_diffrn 1.651
_exptl_crystal_density_method 'not measured'
_exptl_crystal_description needle
_exptl_crystal_F_000 736
_exptl_crystal_size_max 0.08
_exptl_crystal_size_mid 0.02
_exptl_crystal_size_min 0.01
_refine_diff_density_max 0.48
_refine_diff_density_min -0.71
_refine_ls_extinction_method none
_refine_ls_goodness_of_fit_ref 1.1948
_refine_ls_hydrogen_treatment mixed
_refine_ls_matrix_type full
_refine_ls_number_parameters 212
_refine_ls_number_reflns 2582
_refine_ls_number_restraints 0
_refine_ls_R_factor_all 0.1180
_refine_ls_R_factor_gt 0.0952
_refine_ls_shift/su_max 0.0002124
_refine_ls_shift/su_mean 0.0000184
_refine_ls_structure_factor_coef Fsqd
_refine_ls_weighting_details
;
Chebychev polynomial, (Watkin, 1994, Prince, 1982);
[weight] = 1.0/[A~0~*T~0~(x)+A~1~*T~1~(x)... +A~n-1~]*T~n-1~(x)], where A~i~
are the Chebychev coefficients listed below and x = Fcalc/Fmax.
Method = robust weighting (Prince, 1982),
W = [weight] * [1-(deltaF/6*sigmaF)^2^]^2^
A~i~ are: 0.229E+04 0.149E+04 0.115E+04
;
_refine_ls_weighting_scheme calc
_refine_ls_wR_factor_all 0.1071
_refine_ls_wR_factor_gt 0.1029
_refine_ls_wR_factor_ref 0.1029
_reflns_number_gt 2582
_reflns_number_total 3252
_reflns_threshold_expression I>2.0\s(I)
_cod_data_source_file fa3349sup1.cf
_cod_data_source_block I
_cod_database_code 2019615
_cod_database_fobs_code 2019615

loop_
_symmetry_equiv_pos_as_xyz
x,y,z
x+1/2,-y+1/2,-z
-x,y+1/2,-z+1/2
-x+1/2,-y,z+1/2

loop_
_atom_site_type_symbol
_atom_site_label
_atom_site_fract_x
_atom_site_fract_y
_atom_site_fract_z
_atom_site_U_iso_or_equiv
_atom_site_adp_type
_atom_site_occupancy
Cl Cl1 0.4985(6) 0.48690(9) 0.70302(6) 0.0421 Uani 1.0000
C C2 0.6038(16) 0.5628(4) 0.6573(3) 0.0331 Uani 1.0000
C C3 0.5381(17) 0.6375(4) 0.6757(2) 0.0326 Uani 1.0000
N N4 0.3818(14) 0.6483(3) 0.7311(2) 0.0342 Uani 1.0000
C C5 0.2934(19) 0.7156(4) 0.7580(3) 0.0356 Uani 1.0000
O O6 0.3484(13) 0.7782(3) 0.73487(18) 0.0431 Uani 1.0000
C C7 0.1096(17) 0.7104(3) 0.8180(2) 0.0338 Uani 1.0000
C C8 0.0300(18) 0.7808(3) 0.8448(2) 0.0346 Uani 1.0000
C C9 -0.1352(16) 0.7806(3) 0.9014(3) 0.0325 Uani 1.0000
Cl Cl10 -0.2367(5) 0.86673(10) 0.93456(7) 0.0412 Uani 1.0000
C C11 -0.2099(18) 0.7136(3) 0.9303(3) 0.0327 Uani 1.0000
C C12 -0.1257(17) 0.6445(4) 0.9040(3) 0.0408 Uani 1.0000
C C13 0.0377(19) 0.6428(3) 0.8482(3) 0.0364 Uani 1.0000
O O14 0.1197(13) 0.5750(2) 0.82245(19) 0.0428 Uani 1.0000
H H141 0.099(17) 0.526(4) 0.844(3) 0.05(2) Uiso 1.0000
H H121 -0.1802 0.5978 0.9242 0.0490 Uiso 1.0000
H H111 -0.3207 0.7146 0.9689 0.0394 Uiso 1.0000
H H81 0.0862 0.8277 0.8250 0.0416 Uiso 1.0000
H H41 0.3289 0.6031 0.7533 0.0410 Uiso 1.0000
C C15 0.6283(16) 0.6977(3) 0.6369(3) 0.0342 Uani 1.0000
C C16 0.7821(19) 0.6811(4) 0.5806(3) 0.0372 Uani 1.0000
C C17 0.8358(16) 0.6069(4) 0.5652(3) 0.0305 Uani 1.0000
C C18 0.755(2) 0.5467(3) 0.6020(3) 0.0363 Uani 1.0000
H H181 0.8015 0.4953 0.5899 0.0435 Uiso 1.0000
N N19 1.0066(17) 0.5906(3) 0.5084(2) 0.0393 Uani 1.0000
O O20 1.0757(13) 0.6450(3) 0.47424(18) 0.0486 Uani 1.0000
O O21 1.0812(15) 0.5245(3) 0.49504(18) 0.0530 Uani 1.0000
H H161 0.8476 0.7212 0.5538 0.0446 Uiso 1.0000
H H151 0.5857 0.7494 0.6484 0.0408 Uiso 1.0000
O O22 -0.0002(15) 0.4570(2) 0.88503(18) 0.0508 Uani 1.0000
C C23 -0.066(2) 0.3937(4) 0.8489(3) 0.0548 Uani 1.0000
H H231 -0.1573 0.3516 0.8714 0.0633 Uiso 1.0000
H H233 0.1426 0.3789 0.8273 0.0633 Uiso 1.0000
H H232 -0.2424 0.4081 0.8202 0.0633 Uiso 1.0000
H H221 0.1378 0.4442 0.9138 0.0429 Uiso 1.0000

loop_
_atom_site_aniso_label
_atom_site_aniso_U_11
_atom_site_aniso_U_22
_atom_site_aniso_U_33
_atom_site_aniso_U_12
_atom_site_aniso_U_13
_atom_site_aniso_U_23
Cl1 0.0503(10) 0.0417(8) 0.0344(7) -0.0016(10) 0.0015(9) 0.0038(7)
C2 0.029(4) 0.037(3) 0.033(3) -0.003(3) -0.004(3) 0.002(3)
C3 0.023(3) 0.046(4) 0.029(3) 0.003(3) -0.001(3) 0.000(3)
N4 0.036(3) 0.043(3) 0.024(2) -0.005(3) 0.006(2) 0.003(2)
C5 0.040(4) 0.036(4) 0.031(3) -0.004(3) 0.001(3) -0.005(3)
O6 0.050(4) 0.043(3) 0.037(2) 0.004(2) 0.006(2) 0.006(2)
C7 0.040(4) 0.034(3) 0.027(3) -0.006(3) 0.002(3) -0.002(3)
C8 0.036(4) 0.037(3) 0.031(3) 0.001(4) 0.006(3) -0.003(3)
C9 0.039(4) 0.033(3) 0.026(3) 0.001(3) 0.000(3) -0.004(3)
Cl10 0.0437(9) 0.0445(9) 0.0353(8) 0.0028(9) 0.0029(9) -0.0018(8)
C11 0.033(4) 0.036(3) 0.028(3) -0.007(3) 0.003(3) 0.001(3)
C12 0.042(4) 0.046(4) 0.034(4) -0.010(3) 0.010(3) -0.009(3)
C13 0.043(4) 0.034(3) 0.032(3) 0.008(4) 0.004(3) -0.001(3)
O14 0.062(4) 0.026(2) 0.040(3) -0.004(2) 0.009(2) 0.002(2)
C15 0.036(4) 0.035(4) 0.031(3) 0.004(3) 0.003(3) 0.001(3)
C16 0.033(4) 0.045(4) 0.033(3) -0.002(4) 0.000(3) 0.013(3)
C17 0.030(4) 0.041(3) 0.020(3) 0.002(3) 0.000(3) -0.009(3)
C18 0.037(4) 0.037(3) 0.035(3) 0.003(4) -0.007(3) 0.003(3)
N19 0.037(3) 0.050(3) 0.031(3) -0.001(4) 0.005(3) -0.001(3)
O20 0.059(4) 0.054(3) 0.033(2) -0.004(3) 0.011(2) 0.003(2)
O21 0.067(4) 0.052(3) 0.040(2) 0.008(3) 0.004(3) -0.010(2)
O22 0.064(3) 0.048(3) 0.041(2) -0.003(3) -0.011(3) -0.009(2)
C23 0.083(6) 0.043(4) 0.038(4) 0.007(4) 0.010(4) -0.002(3)

loop_
_atom_type_symbol
_atom_type_scat_Cromer_Mann_a1
_atom_type_scat_Cromer_Mann_a2
_atom_type_scat_Cromer_Mann_a3
_atom_type_scat_Cromer_Mann_a4
_atom_type_scat_Cromer_Mann_b1
_atom_type_scat_Cromer_Mann_b2
_atom_type_scat_Cromer_Mann_b3
_atom_type_scat_Cromer_Mann_b4
_atom_type_scat_Cromer_Mann_c
_atom_type_scat_dispersion_real
_atom_type_scat_dispersion_imag
_atom_type_scat_source
C 2.3100 1.0200 1.5886 0.8650 20.8439 10.2075 0.5687 51.6512 0.2156 0.0033 0.0016 'International Tables Vol C 4.2.6.8 and 6.1.1.4'
H 0.4930 0.3229 0.1402 0.0408 10.5109 26.1257 3.1424 57.7998 0.0030 0.0000 0.0000 'International Tables Vol C 4.2.6.8 and 6.1.1.4'
Cl 11.4604 7.1964 6.2556 1.6455 0.0104 1.1662 18.5194 47.7784 -9.5574 0.1484 0.1585 'International Tables Vol C 4.2.6.8 and 6.1.1.4'
N 12.2126 3.1322 2.0125 1.1663 0.0057 9.8933 28.9975 0.5826 -11.5290 0.0061 0.0033 'International Tables Vol C 4.2.6.8 and 6.1.1.4'
O 3.0485 2.2868 1.5463 0.8670 13.2771 5.7011 0.3239 32.9089 0.2508 0.0106 0.0060 'International Tables Vol C 4.2.6.8 and 6.1.1.4'

loop_
_geom_angle_atom_site_label_1
_geom_angle_atom_site_label_2
_geom_angle_atom_site_label_3
_geom_angle
_geom_angle_publ_flag
Cl1 C2 C3 120.6(5) yes
Cl1 C2 C18 117.7(5) yes
C3 C2 C18 121.7(6) yes
C2 C3 N4 117.9(6) yes
C2 C3 C15 118.7(5) yes
N4 C3 C15 123.4(6) yes
C3 N4 C5 128.0(6) yes
C3 N4 H41 116.0 no
C5 N4 H41 116.0 no
N4 C5 O6 123.1(6) yes
N4 C5 C7 116.7(6) yes
O6 C5 C7 120.2(6) yes
C5 C7 C8 115.0(5) yes
C5 C7 C13 124.8(6) yes
C8 C7 C13 120.1(6) yes
C7 C8 C9 118.3(6) yes
C7 C8 H81 120.8 no
C9 C8 H81 120.8 no
C8 C9 Cl10 118.8(5) yes
C8 C9 C11 121.0(6) yes
Cl10 C9 C11 120.2(5) yes
C9 C11 C12 120.3(6) yes
C9 C11 H111 119.9 no
C12 C11 H111 119.9 no
C11 C12 C13 120.1(6) yes
C11 C12 H121 120.0 no
C13 C12 H121 120.0 no
C7 C13 C12 120.1(6) yes
C7 C13 O14 119.9(6) yes
C12 C13 O14 120.0(6) yes
C13 O14 H141 123(4) no
C3 C15 C16 119.4(6) yes
C3 C15 H151 120.3 no
C16 C15 H151 120.3 no
C15 C16 C17 118.9(6) yes
C15 C16 H161 120.6 no
C17 C16 H161 120.6 no
C16 C17 C18 123.5(6) yes
C16 C17 N19 118.4(6) yes
C18 C17 N19 118.1(6) yes
C2 C18 C17 117.8(6) yes
C2 C18 H181 121.1 no
C17 C18 H181 121.1 no
C17 N19 O20 118.5(5) yes
C17 N19 O21 119.9(5) yes
O20 N19 O21 121.6(6) yes
C23 O22 H221 109.4 no
O22 C23 H231 111.9 no
O22 C23 H233 111.2 no
H231 C23 H233 110.6 no
O22 C23 H232 107.3 no
H231 C23 H232 107.8 no
H233 C23 H232 107.8 no

loop_
_geom_bond_atom_site_label_1
_geom_bond_atom_site_label_2
_geom_bond_distance
_geom_bond_publ_flag
Cl1 C2 1.712(7) yes
C2 C3 1.386(9) yes
C2 C18 1.380(8) yes
C3 N4 1.373(7) yes
C3 C15 1.400(8) yes
N4 C5 1.357(8) yes
N4 H41 0.950 no
C5 O6 1.221(7) yes
C5 C7 1.501(8) yes
C7 C8 1.394(8) yes
C7 C13 1.382(8) yes
C8 C9 1.401(8) yes
C8 H81 0.950 no
C9 Cl10 1.713(7) yes
C9 C11 1.360(8) yes
C11 C12 1.376(9) yes
C11 H111 0.950 no
C12 C13 1.380(8) yes
C12 H121 0.950 no
C13 O14 1.347(7) yes
O14 H141 0.98(6) no
C15 C16 1.405(8) yes
C15 H151 0.950 no
C16 C17 1.351(9) yes
C16 H161 0.950 no
C17 C18 1.363(8) yes
C17 N19 1.440(8) yes
C18 H181 0.950 no
N19 O20 1.240(6) yes
N19 O21 1.221(7) yes
O22 C23 1.387(7) yes
O22 H221 0.850 no
C23 H231 0.950 no
C23 H233 0.950 no
C23 H232 0.950 no

loop_
_geom_hbond_atom_site_label_D
_geom_hbond_atom_site_label_H
_geom_hbond_atom_site_label_A
_geom_hbond_site_symmetry_A
_geom_hbond_distance_DH
_geom_hbond_distance_HA
_geom_hbond_distance_DA
_geom_hbond_angle_DHA
_geom_hbond_publ_flag
O14 H141 O22 . 0.98(6) 1.56(6) 2.520(9) 168(6) yes
N4 H41 O14 . 0.950 1.791 2.588(9) 139.6(2) yes
C15 H151 O6 . 0.950 2.171 2.790(9) 121.7(2) yes
O22 H221 N19 4_665 0.850 2.558 3.404(9) 173.40(18) yes
O22 H221 O20 4_665 0.850 2.315 3.098(9) 153.07(16) yes
O22 H221 O21 4_665 0.850 2.156 2.918(9) 148.93(19) yes
